data_2201487
loop_
_publ_author_name
'Vieille-Petit, Ludovic'
'Therrien, Bruno'
'S\"uss-Fink, Georg'

_publ_section_title
;
 Bis[dichloro-\h^6^-indaneruthenium(II)] dichloroform solvate
;
_journal_issue 11
_journal_name_full 'Acta Crystallographica Section E'
_journal_page_first m656
_journal_page_last m657
_journal_paper_doi 10.1107/S1600536802018676
_journal_volume 58
_journal_year 2002
_chemical_formula_moiety '[Ru (C9 H10) Cl2]2, 2(C H Cl3)'
_chemical_formula_sum 'C20 H22 Cl10 Ru2'
_chemical_formula_weight 819.02
_chemical_name_systematic
;
[RuCl~2~(\h^6^-indane)]~2~ dichloroform solvate
;
_space_group_IT_number 14
_symmetry_cell_setting monoclinic
_symmetry_space_group_name_Hall '-P 2ybc'
_symmetry_space_group_name_H-M 'P 1 21/c 1'
_atom_sites_solution_hydrogens geom
_atom_sites_solution_primary direct
_atom_sites_solution_secondary difmap
_audit_creation_method SHELXL-97
_cell_angle_alpha 90.00
_cell_angle_beta 99.793(11)
_cell_angle_gamma 90.00
_cell_formula_units_Z 2
_cell_length_a 10.5187(10)
_cell_length_b 11.6680(15)
_cell_length_c 11.4020(10)
_cell_measurement_reflns_used 8000
_cell_measurement_temperature 153(2)
_cell_measurement_theta_max 26.04
_cell_measurement_theta_min 1.96
_cell_volume 1379.0(3)
_computing_cell_refinement 'CELL (IPDS Software; Stoe, 2000)'
_computing_data_collection 'EXPOSE (IPDS Software; Stoe, 2000)'
_computing_data_reduction 'INTEGRATE (IPDS Software; Stoe, 2000)'
_computing_molecular_graphics 'ORTEP-3 (Farrugia, 1997)'
_computing_publication_material SHELXL97
_computing_structure_refinement 'SHELXL97 (Sheldrick, 1997)'
_computing_structure_solution 'SHELXS97 (Sheldrick, 1990)'
_diffrn_ambient_temperature 153(2)
_diffrn_detector_area_resol_mean 0.81\%A
_diffrn_measured_fraction_theta_full 0.929
_diffrn_measured_fraction_theta_max 0.929
_diffrn_measurement_device_type 'STOE IPDS'
_diffrn_measurement_method '\y scan'
_diffrn_radiation_monochromator graphite
_diffrn_radiation_source 'fine-focus sealed tube'
_diffrn_radiation_type MoK\a
_diffrn_radiation_wavelength 0.71073
_diffrn_reflns_av_R_equivalents 0.0585
_diffrn_reflns_av_sigmaI/netI 0.0399
_diffrn_reflns_limit_h_max 12
_diffrn_reflns_limit_h_min -12
_diffrn_reflns_limit_k_max 14
_diffrn_reflns_limit_k_min -14
_diffrn_reflns_limit_l_max 13
_diffrn_reflns_limit_l_min -12
_diffrn_reflns_number 9749
_diffrn_reflns_theta_full 26.04
_diffrn_reflns_theta_max 26.04
_diffrn_reflns_theta_min 1.96
_diffrn_standards_decay_% 0
_diffrn_standards_number 0
_exptl_absorpt_coefficient_mu 2.075
_exptl_absorpt_correction_T_max 0.5657
_exptl_absorpt_correction_T_min 0.3755
_exptl_absorpt_correction_type multi-scan
_exptl_absorpt_process_details '(Blessing, 1995)'
_exptl_crystal_colour red
_exptl_crystal_density_diffrn 1.972
_exptl_crystal_density_method 'not measured'
_exptl_crystal_description block
_exptl_crystal_F_000 800
_exptl_crystal_size_max 0.45
_exptl_crystal_size_mid 0.45
_exptl_crystal_size_min 0.3
_refine_diff_density_max 0.865
_refine_diff_density_min -0.997
_refine_ls_extinction_method none
_refine_ls_goodness_of_fit_ref 1.107
_refine_ls_hydrogen_treatment constr
_refine_ls_matrix_type full
_refine_ls_number_parameters 145
_refine_ls_number_reflns 2528
_refine_ls_number_restraints 0
_refine_ls_restrained_S_all 1.107
_refine_ls_R_factor_all 0.0381
_refine_ls_R_factor_gt 0.0315
_refine_ls_shift/su_max 0.000
_refine_ls_shift/su_mean 0.000
_refine_ls_structure_factor_coef Fsqd
_refine_ls_weighting_details 'calc w = 1/[\s^2^(Fo^2^)+(0.0568P)^2^] where P = (Fo^2^+2Fc^2^)/3'
_refine_ls_weighting_scheme calc
_refine_ls_wR_factor_gt 0.0761
_refine_ls_wR_factor_ref 0.0885
_reflns_number_gt 2190
_reflns_number_total 2528
_reflns_threshold_expression >2sigma(I)
_cod_data_source_file fl6003.cif
_cod_data_source_block I
_cod_depositor_comments
;
The following automatic conversions were performed:
'_symmetry_cell_setting' value 'Monoclinic' changed to 'monoclinic'
according to '/home/saulius/struct/CIF-dictionaries/cif_core.dic'
dictionary named 'cif_core.dic' version 2.4.1 from 2010-06-29.

Automatic conversion script
Id: cif_fix_enum 1527 2010-12-29 10:47:43Z saulius 

The following automatic conversions were performed:

'_symmetry_cell_setting' value 'Monoclinic' changed to 'monoclinic'
according to /home/saulius/struct/CIF-dictionaries/cif_core.dic
dictionary named 'cif_core.dic' version 2.4.1 from 2010-06-29.

Automatic conversion script
Id: cif_fix_values 1715 2011-07-08 13:25:40Z adriana 

2019-10-15
Z value and formula fixed to values more according to usual
chemical conventions.                 miguel
;
_cod_original_formula_sum 'C10 H11 Cl5 Ru'
_cod_original_formula_weight 409.51
_cod_original_formula_moiety '[Ru (C9 H10) Cl2], C H Cl3'
_cod_original_formula_units_Z 4
_cod_original_sg_symbol_H-M 'P 21/c'
_cod_database_code 2201487
_cod_database_fobs_code 2201487

loop_
_symmetry_equiv_pos_as_xyz
'x, y, z'
'-x, y+1/2, -z+1/2'
'-x, -y, -z'
'x, -y-1/2, z-1/2'

loop_
_atom_site_label
_atom_site_fract_x
_atom_site_fract_y
_atom_site_fract_z
_atom_site_U_iso_or_equiv
_atom_site_adp_type
_atom_site_calc_flag
_atom_site_refinement_flags
_atom_site_occupancy
_atom_site_disorder_assembly
_atom_site_disorder_group
_atom_site_type_symbol
C1 0.2237(4) 0.1208(3) 0.1044(4) 0.0185(8) Uani d . 1 . . C
C2 0.2498(4) 0.0025(3) 0.1308(4) 0.0238(9) Uani d . 1 . . C
H2 0.2026 -0.0543 0.0855 0.029 Uiso calc R 1 . . H
C3 0.3480(4) -0.0273(3) 0.2264(4) 0.0270(9) Uani d . 1 . . C
H3 0.3647 -0.1040 0.2453 0.032 Uiso calc R 1 . . H
C4 0.4213(4) 0.0599(4) 0.2939(4) 0.0239(9) Uani d . 1 . . C
H4 0.4860 0.0394 0.3565 0.029 Uiso calc R 1 . . H
C5 0.3978(4) 0.1771(3) 0.2675(4) 0.0202(8) Uani d . 1 . . C
H5 0.4474 0.2336 0.3110 0.024 Uiso calc R 1 . . H
C6 0.2959(3) 0.2070(3) 0.1725(4) 0.0175(8) Uani d . 1 . . C
C7 0.2580(4) 0.3230(3) 0.1221(4) 0.0257(9) Uani d . 1 . . C
H7A 0.3334 0.3693 0.1168 0.031 Uiso calc R 1 . . H
H7B 0.2044 0.3629 0.1701 0.031 Uiso calc R 1 . . H
C8 0.1823(4) 0.2956(4) -0.0019(4) 0.0302(10) Uani d . 1 . . C
H8A 0.2382 0.3007 -0.0612 0.036 Uiso calc R 1 . . H
H8B 0.1116 0.3492 -0.0228 0.036 Uiso calc R 1 . . H
C9 0.1307(4) 0.1730(3) 0.0041(4) 0.0253(9) Uani d . 1 . . C
H9A 0.0436 0.1732 0.0215 0.030 Uiso calc R 1 . . H
H9B 0.1317 0.1323 -0.0699 0.030 Uiso calc R 1 . . H
C1S -0.1601(4) 0.1636(3) 0.2394(4) 0.0218(8) Uani d . 1 . . C
H1S -0.2321 0.1462 0.1753 0.026 Uiso calc R 1 . . H
Cl1 0.61301(8) -0.03942(7) 0.10508(8) 0.0151(2) Uani d . 1 . . Cl
Cl2 0.56015(8) 0.24168(7) 0.05681(8) 0.0186(2) Uani d . 1 . . Cl
Cl3 -0.04552(10) 0.05276(8) 0.24604(11) 0.0311(3) Uani d . 1 . . Cl
Cl4 -0.22036(12) 0.17506(9) 0.37318(11) 0.0353(3) Uani d . 1 . . Cl
Cl5 -0.08978(10) 0.29466(8) 0.20566(10) 0.0301(3) Uani d . 1 . . Cl
Ru1 0.42712(3) 0.08752(2) 0.10707(3) 0.01147(12) Uani d . 1 . . Ru

loop_
_atom_site_aniso_label
_atom_site_aniso_U_11
_atom_site_aniso_U_22
_atom_site_aniso_U_33
_atom_site_aniso_U_12
_atom_site_aniso_U_13
_atom_site_aniso_U_23
C1 0.0135(17) 0.0214(17) 0.022(2) 0.0013(14) 0.0081(16) -0.0030(15)
C2 0.0203(19) 0.0203(19) 0.034(3) -0.0076(15) 0.0129(18) -0.0002(16)
C3 0.028(2) 0.023(2) 0.034(3) 0.0027(16) 0.0168(19) 0.0125(17)
C4 0.029(2) 0.034(2) 0.010(2) 0.0090(17) 0.0090(17) 0.0077(16)
C5 0.0229(19) 0.026(2) 0.012(2) 0.0041(15) 0.0051(16) -0.0070(15)
C6 0.0173(18) 0.0211(18) 0.015(2) 0.0070(14) 0.0068(15) -0.0032(14)
C7 0.027(2) 0.0189(19) 0.032(3) 0.0078(15) 0.0078(19) -0.0039(16)
C8 0.032(2) 0.035(2) 0.022(3) 0.0118(18) -0.0015(19) 0.0060(18)
C9 0.0183(19) 0.032(2) 0.025(3) 0.0061(16) 0.0022(17) -0.0034(17)
C1S 0.0180(19) 0.0207(18) 0.027(2) 0.0026(14) 0.0042(17) -0.0049(15)
Cl1 0.0169(4) 0.0159(4) 0.0114(5) 0.0034(3) -0.0009(3) -0.0023(3)
Cl2 0.0205(4) 0.0166(4) 0.0178(5) -0.0042(3) 0.0012(4) 0.0022(3)
Cl3 0.0255(5) 0.0206(5) 0.0466(7) 0.0051(4) 0.0047(5) -0.0031(4)
Cl4 0.0418(6) 0.0371(6) 0.0309(7) -0.0040(5) 0.0173(5) -0.0040(4)
Cl5 0.0350(6) 0.0193(5) 0.0386(7) -0.0052(4) 0.0137(5) -0.0033(4)
Ru1 0.01350(17) 0.01084(17) 0.0100(2) 0.00032(9) 0.00188(12) -0.00083(9)

loop_
_atom_type_symbol
_atom_type_description
_atom_type_scat_dispersion_real
_atom_type_scat_dispersion_imag
_atom_type_scat_source
C C 0.0033 0.0016 'International Tables Vol C Tables 4.2.6.8 and 6.1.1.4'
H H 0.0000 0.0000 'International Tables Vol C Tables 4.2.6.8 and 6.1.1.4'
Cl Cl 0.1484 0.1585 'International Tables Vol C Tables 4.2.6.8 and 6.1.1.4'
Ru Ru -1.2594 0.8363 'International Tables Vol C Tables 4.2.6.8 and 6.1.1.4'

loop_
_geom_angle_atom_site_label_1
_geom_angle_atom_site_label_2
_geom_angle_atom_site_label_3
_geom_angle_site_symmetry_1
_geom_angle_site_symmetry_3
_geom_angle
_geom_angle_publ_flag
C6 C1 C2 . . 120.4(4) ?
C6 C1 C9 . . 110.4(3) ?
C2 C1 C9 . . 129.1(4) ?
C6 C1 Ru1 . . 71.5(2) ?
C2 C1 Ru1 . . 70.8(2) ?
C9 C1 Ru1 . . 126.6(3) ?
C3 C2 C1 . . 119.3(4) ?
C3 C2 Ru1 . . 71.2(2) ?
C1 C2 Ru1 . . 70.8(2) ?
C2 C3 C4 . . 120.0(4) ?
C2 C3 Ru1 . . 70.9(2) ?
C4 C3 Ru1 . . 70.6(2) ?
C5 C4 C3 . . 121.2(4) ?
C5 C4 Ru1 . . 71.3(2) ?
C3 C4 Ru1 . . 71.2(2) ?
C4 C5 C6 . . 118.6(4) ?
C4 C5 Ru1 . . 70.7(2) ?
C6 C5 Ru1 . . 71.1(2) ?
C1 C6 C5 . . 120.4(3) ?
C1 C6 C7 . . 110.4(4) ?
C5 C6 C7 . . 128.9(4) ?
C1 C6 Ru1 . . 70.7(2) ?
C5 C6 Ru1 . . 70.6(2) ?
C7 C6 Ru1 . . 126.1(3) ?
C6 C7 C8 . . 103.2(3) ?
C7 C8 C9 . . 106.5(3) ?
C1 C9 C8 . . 102.9(3) ?
Cl4 C1S Cl3 . . 111.4(2) ?
Cl4 C1S Cl5 . . 110.5(2) ?
Cl3 C1S Cl5 . . 109.6(2) ?
Ru1 Cl1 Ru1 3_655 . 98.25(3) ?
C4 Ru1 C2 . . 68.92(17) ?
C4 Ru1 C1 . . 81.25(16) ?
C2 Ru1 C1 . . 38.47(14) ?
C4 Ru1 C5 . . 38.01(14) ?
C2 Ru1 C5 . . 82.34(15) ?
C1 Ru1 C5 . . 69.22(15) ?
C4 Ru1 C3 . . 38.23(17) ?
C2 Ru1 C3 . . 37.91(16) ?
C1 Ru1 C3 . . 68.73(15) ?
C5 Ru1 C3 . . 69.21(16) ?
C4 Ru1 C6 . . 68.48(15) ?
C2 Ru1 C6 . . 69.05(14) ?
C1 Ru1 C6 . . 37.88(14) ?
C5 Ru1 C6 . . 38.37(15) ?
C3 Ru1 C6 . . 81.25(15) ?
C4 Ru1 Cl2 . . 117.41(12) ?
C2 Ru1 Cl2 . . 156.67(11) ?
C1 Ru1 Cl2 . . 118.35(11) ?
C5 Ru1 Cl2 . . 90.72(11) ?
C3 Ru1 Cl2 . . 155.45(13) ?
C6 Ru1 Cl2 . . 91.77(10) ?
C4 Ru1 Cl1 . 3_655 155.30(12) ?
C2 Ru1 Cl1 . 3_655 90.64(12) ?
C1 Ru1 Cl1 . 3_655 91.32(11) ?
C5 Ru1 Cl1 . 3_655 156.36(11) ?
C3 Ru1 Cl1 . 3_655 117.20(13) ?
C6 Ru1 Cl1 . 3_655 118.15(11) ?
Cl2 Ru1 Cl1 . 3_655 86.88(3) yes
C4 Ru1 Cl1 . . 94.30(11) ?
C2 Ru1 Cl1 . . 115.33(10) ?
C1 Ru1 Cl1 . . 153.18(10) ?
C5 Ru1 Cl1 . . 121.66(11) ?
C3 Ru1 Cl1 . . 91.40(11) ?
C6 Ru1 Cl1 . . 160.02(11) ?
Cl2 Ru1 Cl1 . . 87.28(3) yes
Cl1 Ru1 Cl1 3_655 . 81.75(3) yes

loop_
_geom_bond_atom_site_label_1
_geom_bond_atom_site_label_2
_geom_bond_site_symmetry_2
_geom_bond_distance
_geom_bond_publ_flag
C1 C6 . 1.412(5) ?
C1 C2 . 1.430(5) ?
C1 C9 . 1.501(6) ?
C1 Ru1 . 2.170(4) yes
C2 C3 . 1.411(6) ?
C2 Ru1 . 2.170(4) yes
C3 C4 . 1.421(6) ?
C3 Ru1 . 2.174(4) yes
C4 C5 . 1.413(5) ?
C4 Ru1 . 2.165(4) yes
C5 C6 . 1.431(6) ?
C5 Ru1 . 2.174(4) yes
C6 C7 . 1.497(5) ?
C6 Ru1 . 2.181(3) yes
C7 C8 . 1.533(6) ?
C8 C9 . 1.536(6) ?
C1S Cl4 . 1.754(4) ?
C1S Cl3 . 1.761(4) ?
C1S Cl5 . 1.769(4) ?
Cl1 Ru1 3_655 2.4489(9) yes
Cl1 Ru1 . 2.4561(8) yes
Cl2 Ru1 . 2.4072(9) yes
Ru1 Cl1 3_655 2.4489(9) ?

loop_
_geom_torsion_atom_site_label_1
_geom_torsion_atom_site_label_2
_geom_torsion_atom_site_label_3
_geom_torsion_atom_site_label_4
_geom_torsion_site_symmetry_1
_geom_torsion_site_symmetry_4
_geom_torsion
C6 C1 C2 C3 . . 0.5(5)
C9 C1 C2 C3 . . 176.0(4)
Ru1 C1 C2 C3 . . 54.0(3)
C6 C1 C2 Ru1 . . -53.5(3)
C9 C1 C2 Ru1 . . 122.0(4)
C1 C2 C3 C4 . . -1.2(6)
Ru1 C2 C3 C4 . . 52.6(3)
C1 C2 C3 Ru1 . . -53.8(3)
C2 C3 C4 C5 . . 0.2(6)
Ru1 C3 C4 C5 . . 53.0(3)
C2 C3 C4 Ru1 . . -52.8(3)
C3 C4 C5 C6 . . 1.4(5)
Ru1 C4 C5 C6 . . 54.4(3)
C3 C4 C5 Ru1 . . -53.0(3)
C2 C1 C6 C5 . . 1.2(5)
C9 C1 C6 C5 . . -175.2(3)
Ru1 C1 C6 C5 . . -52.0(3)
C2 C1 C6 C7 . . 175.6(3)
C9 C1 C6 C7 . . -0.7(4)
Ru1 C1 C6 C7 . . 122.4(3)
C2 C1 C6 Ru1 . . 53.2(3)
C9 C1 C6 Ru1 . . -123.1(3)
C4 C5 C6 C1 . . -2.1(5)
Ru1 C5 C6 C1 . . 52.1(3)
C4 C5 C6 C7 . . -175.3(4)
Ru1 C5 C6 C7 . . -121.2(4)
C4 C5 C6 Ru1 . . -54.2(3)
C1 C6 C7 C8 . . -14.8(4)
C5 C6 C7 C8 . . 159.0(4)
Ru1 C6 C7 C8 . . 65.7(4)
C6 C7 C8 C9 . . 24.3(4)
C6 C1 C9 C8 . . 15.9(4)
C2 C1 C9 C8 . . -160.0(4)
Ru1 C1 C9 C8 . . -65.7(4)
C7 C8 C9 C1 . . -24.6(4)
C5 C4 Ru1 C2 . . -105.1(3)
C3 C4 Ru1 C2 . . 28.7(2)
C5 C4 Ru1 C1 . . -67.3(2)
C3 C4 Ru1 C1 . . 66.6(2)
C3 C4 Ru1 C5 . . 133.9(4)
C5 C4 Ru1 C3 . . -133.9(4)
C5 C4 Ru1 C6 . . -30.2(2)
C3 C4 Ru1 C6 . . 103.7(3)
C5 C4 Ru1 Cl2 . . 50.2(3)
C3 C4 Ru1 Cl2 . . -175.96(19)
C5 C4 Ru1 Cl1 . 3_655 -141.1(2)
C3 C4 Ru1 Cl1 . 3_655 -7.2(4)
C5 C4 Ru1 Cl1 . . 139.3(2)
C3 C4 Ru1 Cl1 . . -86.8(2)
C3 C2 Ru1 C4 . . -28.9(2)
C1 C2 Ru1 C4 . . 102.9(3)
C3 C2 Ru1 C1 . . -131.8(4)
C3 C2 Ru1 C5 . . -65.8(3)
C1 C2 Ru1 C5 . . 66.0(2)
C1 C2 Ru1 C3 . . 131.8(4)
C3 C2 Ru1 C6 . . -103.1(3)
C1 C2 Ru1 C6 . . 28.8(2)
C3 C2 Ru1 Cl2 . . -139.5(3)
C1 C2 Ru1 Cl2 . . -7.7(5)
C3 C2 Ru1 Cl1 . 3_655 136.9(2)
C1 C2 Ru1 Cl1 . 3_655 -91.3(2)
C3 C2 Ru1 Cl1 . . 55.7(3)
C1 C2 Ru1 Cl1 . . -172.5(2)
C6 C1 Ru1 C4 . . 66.0(2)
C2 C1 Ru1 C4 . . -67.0(3)
C9 C1 Ru1 C4 . . 168.1(4)
C6 C1 Ru1 C2 . . 133.0(4)
C9 C1 Ru1 C2 . . -124.9(4)
C6 C1 Ru1 C5 . . 28.6(2)
C2 C1 Ru1 C5 . . -104.4(3)
C9 C1 Ru1 C5 . . 130.7(4)
C6 C1 Ru1 C3 . . 103.6(3)
C2 C1 Ru1 C3 . . -29.4(3)
C9 C1 Ru1 C3 . . -154.3(4)
C2 C1 Ru1 C6 . . -133.0(4)
C9 C1 Ru1 C6 . . 102.1(4)
C6 C1 Ru1 Cl2 . . -50.5(3)
C2 C1 Ru1 Cl2 . . 176.5(2)
C9 C1 Ru1 Cl2 . . 51.6(4)
C6 C1 Ru1 Cl1 . 3_655 -137.6(2)
C2 C1 Ru1 Cl1 . 3_655 89.4(2)
C9 C1 Ru1 Cl1 . 3_655 -35.5(3)
C6 C1 Ru1 Cl1 . . 148.2(2)
C2 C1 Ru1 Cl1 . . 15.2(4)
C9 C1 Ru1 Cl1 . . -109.7(3)
C6 C5 Ru1 C4 . . -131.1(3)
C4 C5 Ru1 C2 . . 65.3(3)
C6 C5 Ru1 C2 . . -65.7(2)
C4 C5 Ru1 C1 . . 102.8(3)
C6 C5 Ru1 C1 . . -28.3(2)
C4 C5 Ru1 C3 . . 28.5(2)
C6 C5 Ru1 C3 . . -102.5(3)
C4 C5 Ru1 C6 . . 131.1(3)
C4 C5 Ru1 Cl2 . . -137.0(2)
C6 C5 Ru1 Cl2 . . 91.9(2)
C4 C5 Ru1 Cl1 . 3_655 139.1(3)
C6 C5 Ru1 Cl1 . 3_655 8.1(4)
C4 C5 Ru1 Cl1 . . -49.8(3)
C6 C5 Ru1 Cl1 . . 179.19(18)
C2 C3 Ru1 C4 . . 133.1(3)
C4 C3 Ru1 C2 . . -133.1(3)
C2 C3 Ru1 C1 . . 29.8(2)
C4 C3 Ru1 C1 . . -103.3(3)
C2 C3 Ru1 C5 . . 104.8(3)
C4 C3 Ru1 C5 . . -28.4(2)
C2 C3 Ru1 C6 . . 67.0(2)
C4 C3 Ru1 C6 . . -66.2(2)
C2 C3 Ru1 Cl2 . . 141.8(2)
C4 C3 Ru1 Cl2 . . 8.7(4)
C2 C3 Ru1 Cl1 . 3_655 -50.3(3)
C4 C3 Ru1 Cl1 . 3_655 176.61(19)
C2 C3 Ru1 Cl1 . . -131.7(2)
C4 C3 Ru1 Cl1 . . 95.2(2)
C1 C6 Ru1 C4 . . -103.9(3)
C5 C6 Ru1 C4 . . 29.9(2)
C7 C6 Ru1 C4 . . 154.4(4)
C1 C6 Ru1 C2 . . -29.2(2)
C5 C6 Ru1 C2 . . 104.7(3)
C7 C6 Ru1 C2 . . -130.8(4)
C5 C6 Ru1 C1 . . 133.9(3)
C7 C6 Ru1 C1 . . -101.6(4)
C1 C6 Ru1 C5 . . -133.9(3)
C7 C6 Ru1 C5 . . 124.5(4)
C1 C6 Ru1 C3 . . -66.4(3)
C5 C6 Ru1 C3 . . 67.4(2)
C7 C6 Ru1 C3 . . -168.1(4)
C1 C6 Ru1 Cl2 . . 137.2(2)
C5 C6 Ru1 Cl2 . . -88.9(2)
C7 C6 Ru1 Cl2 . . 35.6(3)
C1 C6 Ru1 Cl1 . 3_655 49.8(3)
C5 C6 Ru1 Cl1 . 3_655 -176.34(19)
C7 C6 Ru1 Cl1 . 3_655 -51.8(4)
C1 C6 Ru1 Cl1 . . -135.9(3)
C5 C6 Ru1 Cl1 . . -2.0(4)
C7 C6 Ru1 Cl1 . . 122.5(3)
Ru1 Cl1 Ru1 C4 3_655 . 155.47(12)
Ru1 Cl1 Ru1 C2 3_655 . 86.78(14)
Ru1 Cl1 Ru1 C1 3_655 . 76.4(2)
Ru1 Cl1 Ru1 C5 3_655 . -176.41(12)
Ru1 Cl1 Ru1 C3 3_655 . 117.29(13)
Ru1 Cl1 Ru1 C6 3_655 . -174.9(3)
Ru1 Cl1 Ru1 Cl2 3_655 . -87.24(3)
Ru1 Cl1 Ru1 Cl1 3_655 3_655 0.0
